data_4306279
loop_
_publ_author_name
'Chun-Ying Li'
'Xiao-Xia Chen'
'Jian Zhou'
'Qin-Yu Zhu'
'Zhi-Xin Lei'
'Yong Zhang'
'Jie Dai'

_publ_section_title
;
Cationic Main-Group Metal Chalcogenide with a 1-D Polymeric Structure,
[{In(dien)}2(InTe4)].Cl
;
_journal_name_full 'Inorganic Chemistry'
_journal_page_first 8586
_journal_page_last 8588
_journal_paper_doi 10.1021/ic801121q
_journal_volume 47
_journal_year 2008
_chemical_formula_moiety 'C12 H36 In2 N8 Te2, 2(I)'
_chemical_formula_sum 'C12 H36 I2 In2 N8 Te2'
_chemical_formula_weight 1031.13
_chemical_name_systematic
; 
 ? 
;
_space_group_IT_number 15
_symmetry_cell_setting monoclinic
_symmetry_Int_Tables_number 15
_symmetry_space_group_name_Hall '-C 2yc'
_symmetry_space_group_name_H-M 'C 1 2/c 1'
_atom_sites_solution_hydrogens geom
_atom_sites_solution_primary direct
_atom_sites_solution_secondary difmap
_audit_creation_method SHELXL-97
_cell_angle_alpha 90.00
_cell_angle_beta 122.940(5)
_cell_angle_gamma 90.00
_cell_formula_units_Z 4
_cell_length_a 17.889(5)
_cell_length_b 14.204(4)
_cell_length_c 12.502(4)
_cell_measurement_temperature 293(2)
_cell_measurement_theta_max 25.35
_cell_measurement_theta_min 3.25
_cell_volume 2666.0(14)
_computing_cell_refinement CrystalClear
_computing_data_collection CrystalClear
_computing_data_reduction CrystalStructure
_computing_structure_refinement 'SHELXL-97 (Sheldrick, 1997)'
_computing_structure_solution 'SHELXS-97 (Sheldrick, 1990)'
_diffrn_ambient_temperature 293(2)
_diffrn_detector_area_resol_mean 7.31
_diffrn_measured_fraction_theta_full 0.991
_diffrn_measured_fraction_theta_max 0.991
_diffrn_measurement_device_type 'Rigaku Mercury'
_diffrn_measurement_method \w
_diffrn_radiation_monochromator graphite
_diffrn_radiation_source 'fine-focus sealed tube'
_diffrn_radiation_type MoK\a
_diffrn_radiation_wavelength 0.71073
_diffrn_reflns_av_R_equivalents 0.0425
_diffrn_reflns_av_sigmaI/netI 0.0369
_diffrn_reflns_limit_h_max 18
_diffrn_reflns_limit_h_min -21
_diffrn_reflns_limit_k_max 17
_diffrn_reflns_limit_k_min -17
_diffrn_reflns_limit_l_max 15
_diffrn_reflns_limit_l_min -12
_diffrn_reflns_number 11782
_diffrn_reflns_theta_full 25.35
_diffrn_reflns_theta_max 25.35
_diffrn_reflns_theta_min 3.25
_exptl_absorpt_coefficient_mu 6.205
_exptl_absorpt_correction_T_max 0.535
_exptl_absorpt_correction_T_min 0.483
_exptl_absorpt_correction_type multi-scan
_exptl_absorpt_process_details 'Jacobson, R. (1998) Private communication'
_exptl_crystal_colour colorless
_exptl_crystal_density_diffrn 2.569
_exptl_crystal_density_method 'not measured'
_exptl_crystal_description block
_exptl_crystal_F_000 1888
_exptl_crystal_size_max 0.28
_exptl_crystal_size_mid 0.10
_exptl_crystal_size_min 0.10
_refine_diff_density_max 1.237
_refine_diff_density_min -1.107
_refine_diff_density_rms 0.196
_refine_ls_extinction_method none
_refine_ls_goodness_of_fit_ref 1.176
_refine_ls_hydrogen_treatment constr
_refine_ls_matrix_type full
_refine_ls_number_parameters 120
_refine_ls_number_reflns 2429
_refine_ls_number_restraints 0
_refine_ls_restrained_S_all 1.176
_refine_ls_R_factor_all 0.0676
_refine_ls_R_factor_gt 0.0524
_refine_ls_shift/su_max 0.001
_refine_ls_shift/su_mean 0.000
_refine_ls_structure_factor_coef Fsqd
_refine_ls_weighting_details 'calc w=1/[\s^2^(Fo^2^)+(0.0504P)^2^+30.5699P] where P=(Fo^2^+2Fc^2^)/3'
_refine_ls_weighting_scheme calc
_refine_ls_wR_factor_gt 0.1155
_refine_ls_wR_factor_ref 0.1233
_reflns_number_gt 2025
_reflns_number_total 2429
_reflns_threshold_expression >2sigma(I)
_cod_data_source_file ic801121q_si_001_3.cif
_cod_data_source_block 3
_cod_depositor_comments
;
The following automatic conversions were performed:
'_symmetry_cell_setting' value 'Monoclinic' changed to 'monoclinic'
according to '/home/saulius/struct/CIF-dictionaries/cif_core.dic'
dictionary named 'cif_core.dic' version 2.4.1 from 2010-06-29.

Automatic conversion script
Id: cif_fix_enum 1527 2010-12-29 10:47:43Z saulius 
;
_cod_original_cell_volume 2666.0(13)
_cod_database_code 4306279

loop_
_symmetry_equiv_pos_as_xyz
'x, y, z'
'-x, y, -z+1/2'
'x+1/2, y+1/2, z'
'-x+1/2, y+1/2, -z+1/2'
'-x, -y, -z'
'x, -y, z-1/2'
'-x+1/2, -y+1/2, -z'
'x+1/2, -y+1/2, z-1/2'

loop_
_atom_site_label
_atom_site_type_symbol
_atom_site_fract_x
_atom_site_fract_y
_atom_site_fract_z
_atom_site_U_iso_or_equiv
_atom_site_adp_type
_atom_site_occupancy
_atom_site_symmetry_multiplicity
_atom_site_calc_flag
_atom_site_refinement_flags
_atom_site_disorder_assembly
_atom_site_disorder_group
I1 I 0.69349(5) 0.86576(5) 0.68131(7) 0.0471(2) Uani 1 1 d . . .
Te1 Te 0.55020(5) 0.61931(4) 0.44548(6) 0.0342(2) Uani 1 1 d . . .
In1 In 0.5000 0.74980(6) 0.2500 0.0269(3) Uani 1 2 d S . .
In2 In 0.5000 0.48861(7) 0.2500 0.0274(3) Uani 1 2 d S . .
N1 N 0.6514(5) 0.7885(6) 0.3428(8) 0.036(2) Uani 1 1 d . . .
H1A H 0.6755 0.8017 0.4258 0.043 Uiso 1 1 calc R . .
H1B H 0.6798 0.7377 0.3387 0.043 Uiso 1 1 calc R . .
N2 N 0.5057(6) 0.8809(6) 0.1387(8) 0.038(2) Uani 1 1 d . . .
H2 H 0.4619 0.8725 0.0552 0.046 Uiso 1 1 calc R . .
N3 N 0.3596(5) 0.4607(7) 0.2186(9) 0.042(2) Uani 1 1 d . . .
H3A H 0.3670 0.4329 0.2885 0.050 Uiso 1 1 calc R . .
H3B H 0.3316 0.5159 0.2073 0.050 Uiso 1 1 calc R . .
N4 N 0.4366(5) 0.3541(6) 0.1146(8) 0.035(2) Uani 1 1 d . . .
H4 H 0.4435 0.3631 0.0483 0.042 Uiso 1 1 calc R . .
C6 C 0.4851(9) 0.2684(7) 0.1789(11) 0.056(3) Uani 1 1 d . . .
H6A H 0.5372 0.2632 0.1738 0.067 Uiso 1 1 calc R . .
H6B H 0.4474 0.2142 0.1362 0.067 Uiso 1 1 calc R . .
C1 C 0.6680(7) 0.8693(8) 0.2832(12) 0.048(3) Uani 1 1 d . . .
H1C H 0.7226 0.8593 0.2859 0.057 Uiso 1 1 calc R . .
H1D H 0.6741 0.9268 0.3291 0.057 Uiso 1 1 calc R . .
C2 C 0.5902(8) 0.8774(8) 0.1467(11) 0.045(3) Uani 1 1 d . . .
H2A H 0.5967 0.9340 0.1090 0.054 Uiso 1 1 calc R . .
H2B H 0.5901 0.8239 0.0984 0.054 Uiso 1 1 calc R . .
C3 C 0.4856(8) 0.9695(7) 0.1791(11) 0.047(3) Uani 1 1 d . . .
H3C H 0.4220 0.9812 0.1256 0.056 Uiso 1 1 calc R . .
H3D H 0.5156 1.0208 0.1659 0.056 Uiso 1 1 calc R . .
C5 C 0.3426(9) 0.3531(14) 0.0615(15) 0.094(6) Uani 1 1 d . . .
H5A H 0.3137 0.3727 -0.0267 0.113 Uiso 1 1 calc R . .
H5B H 0.3259 0.2879 0.0602 0.113 Uiso 1 1 calc R . .
C4 C 0.3063(8) 0.4022(14) 0.1110(18) 0.111(8) Uani 1 1 d . . .
H4A H 0.2758 0.3580 0.1339 0.133 Uiso 1 1 calc R . .
H4B H 0.2608 0.4418 0.0439 0.133 Uiso 1 1 calc R . .

loop_
_atom_site_aniso_label
_atom_site_aniso_U_11
_atom_site_aniso_U_22
_atom_site_aniso_U_33
_atom_site_aniso_U_23
_atom_site_aniso_U_13
_atom_site_aniso_U_12
I1 0.0400(4) 0.0444(5) 0.0518(5) -0.0049(3) 0.0217(4) -0.0012(3)
Te1 0.0533(5) 0.0279(4) 0.0255(4) 0.0001(3) 0.0241(3) 0.0015(3)
In1 0.0324(5) 0.0234(5) 0.0272(5) 0.000 0.0177(5) 0.000
In2 0.0333(5) 0.0235(5) 0.0277(5) 0.000 0.0180(5) 0.000
N1 0.027(4) 0.037(5) 0.037(5) -0.002(4) 0.013(4) 0.001(4)
N2 0.038(5) 0.036(5) 0.036(5) 0.003(4) 0.018(4) -0.002(4)
N3 0.036(5) 0.050(6) 0.050(6) 0.002(5) 0.030(5) 0.006(4)
N4 0.040(5) 0.035(5) 0.032(5) -0.004(4) 0.021(4) -0.011(4)
C6 0.091(10) 0.023(6) 0.057(8) -0.005(5) 0.043(8) -0.005(6)
C1 0.032(6) 0.046(7) 0.070(8) 0.005(6) 0.030(6) 0.000(5)
C2 0.053(7) 0.040(7) 0.055(7) 0.004(5) 0.038(6) 0.000(5)
C3 0.060(7) 0.025(6) 0.065(8) 0.007(5) 0.039(7) 0.000(5)
C5 0.038(7) 0.156(17) 0.070(10) -0.065(11) 0.019(8) -0.029(9)
C4 0.027(7) 0.154(17) 0.143(16) -0.096(14) 0.042(9) -0.035(9)

loop_
_atom_type_symbol
_atom_type_description
_atom_type_scat_dispersion_real
_atom_type_scat_dispersion_imag
_atom_type_scat_source
C C 0.0033 0.0016 'International Tables Vol C Tables 4.2.6.8 and 6.1.1.4'
H H 0.0000 0.0000 'International Tables Vol C Tables 4.2.6.8 and 6.1.1.4'
In In -0.7276 1.3100 'International Tables Vol C Tables 4.2.6.8 and 6.1.1.4'
I I -0.4742 1.8119 'International Tables Vol C Tables 4.2.6.8 and 6.1.1.4'
Te Te -0.5308 1.6751 'International Tables Vol C Tables 4.2.6.8 and 6.1.1.4'
N N 0.0061 0.0033 'International Tables Vol C Tables 4.2.6.8 and 6.1.1.4'

loop_
_geom_angle_atom_site_label_1
_geom_angle_atom_site_label_2
_geom_angle_atom_site_label_3
_geom_angle
_geom_angle_site_symmetry_1
_geom_angle_site_symmetry_3
_geom_angle_publ_flag
In1 Te1 In2 83.02(3) . . ?
N2 In1 N2 75.8(4) 2_655 . ?
N2 In1 N1 86.1(3) 2_655 . ?
N2 In1 N1 72.6(3) . . ?
N2 In1 N1 72.6(3) 2_655 2_655 ?
N2 In1 N1 86.1(3) . 2_655 ?
N1 In1 N1 153.0(4) . 2_655 ?
N2 In1 Te1 160.3(2) 2_655 2_655 ?
N2 In1 Te1 96.0(2) . 2_655 ?
N1 In1 Te1 108.8(2) . 2_655 ?
N1 In1 Te1 89.3(2) 2_655 2_655 ?
N2 In1 Te1 96.0(2) 2_655 . ?
N2 In1 Te1 160.3(2) . . ?
N1 In1 Te1 89.3(2) . . ?
N1 In1 Te1 108.8(2) 2_655 . ?
Te1 In1 Te1 97.02(4) 2_655 . ?
N3 In2 N3 160.6(5) . 2_655 ?
N3 In2 N4 72.2(3) . . ?
N3 In2 N4 92.0(3) 2_655 . ?
N3 In2 N4 92.0(3) . 2_655 ?
N3 In2 N4 72.2(3) 2_655 2_655 ?
N4 In2 N4 73.9(4) . 2_655 ?
N3 In2 Te1 93.7(2) . . ?
N3 In2 Te1 99.2(2) 2_655 . ?
N4 In2 Te1 162.10(19) . . ?
N4 In2 Te1 96.2(2) 2_655 . ?
N3 In2 Te1 99.2(2) . 2_655 ?
N3 In2 Te1 93.7(2) 2_655 2_655 ?
N4 In2 Te1 96.2(2) . 2_655 ?
N4 In2 Te1 162.10(19) 2_655 2_655 ?
Te1 In2 Te1 96.93(4) . 2_655 ?
C1 N1 In1 115.0(6) . . ?
C1 N1 H1A 108.5 . . ?
In1 N1 H1A 108.5 . . ?
C1 N1 H1B 108.5 . . ?
In1 N1 H1B 108.5 . . ?
H1A N1 H1B 107.5 . . ?
C2 N2 C3 116.2(8) . . ?
C2 N2 In1 107.9(6) . . ?
C3 N2 In1 112.1(6) . . ?
C2 N2 H2 106.7 . . ?
C3 N2 H2 106.7 . . ?
In1 N2 H2 106.7 . . ?
C4 N3 In2 111.3(7) . . ?
C4 N3 H3A 109.4 . . ?
In2 N3 H3A 109.4 . . ?
C4 N3 H3B 109.4 . . ?
In2 N3 H3B 109.4 . . ?
H3A N3 H3B 108.0 . . ?
C5 N4 C6 116.4(11) . . ?
C5 N4 In2 108.7(8) . . ?
C6 N4 In2 111.5(6) . . ?
C5 N4 H4 106.6 . . ?
C6 N4 H4 106.6 . . ?
In2 N4 H4 106.6 . . ?
N4 C6 C6 111.2(8) . 2_655 ?
N4 C6 H6A 109.4 . . ?
C6 C6 H6A 109.4 2_655 . ?
N4 C6 H6B 109.4 . . ?
C6 C6 H6B 109.4 2_655 . ?
H6A C6 H6B 108.0 . . ?
N1 C1 C2 108.3(9) . . ?
N1 C1 H1C 110.0 . . ?
C2 C1 H1C 110.0 . . ?
N1 C1 H1D 110.0 . . ?
C2 C1 H1D 110.0 . . ?
H1C C1 H1D 108.4 . . ?
N2 C2 C1 111.3(9) . . ?
N2 C2 H2A 109.4 . . ?
C1 C2 H2A 109.4 . . ?
N2 C2 H2B 109.4 . . ?
C1 C2 H2B 109.4 . . ?
H2A C2 H2B 108.0 . . ?
N2 C3 C3 113.6(7) . 2_655 ?
N2 C3 H3C 108.8 . . ?
C3 C3 H3C 108.8 2_655 . ?
N2 C3 H3D 108.8 . . ?
C3 C3 H3D 108.8 2_655 . ?
H3C C3 H3D 107.7 . . ?
C4 C5 N4 122.2(12) . . ?
C4 C5 H5A 106.8 . . ?
N4 C5 H5A 106.8 . . ?
C4 C5 H5B 106.8 . . ?
N4 C5 H5B 106.8 . . ?
H5A C5 H5B 106.6 . . ?
C5 C4 N3 120.5(11) . . ?
C5 C4 H4A 107.2 . . ?
N3 C4 H4A 107.2 . . ?
C5 C4 H4B 107.2 . . ?
N3 C4 H4B 107.2 . . ?
H4A C4 H4B 106.8 . . ?

loop_
_geom_bond_atom_site_label_1
_geom_bond_atom_site_label_2
_geom_bond_distance
_geom_bond_site_symmetry_2
_geom_bond_publ_flag
Te1 In1 2.7979(11) . ?
Te1 In2 2.7998(11) . ?
In1 N2 2.360(8) 2_655 ?
In1 N2 2.360(8) . ?
In1 N1 2.359(8) . ?
In1 N1 2.359(8) 2_655 ?
In1 Te1 2.7979(10) 2_655 ?
In2 N3 2.355(8) . ?
In2 N3 2.355(8) 2_655 ?
In2 N4 2.390(8) . ?
In2 N4 2.390(8) 2_655 ?
In2 Te1 2.7998(11) 2_655 ?
N1 C1 1.483(13) . ?
N1 H1A 0.9000 . ?
N1 H1B 0.9000 . ?
N2 C2 1.461(14) . ?
N2 C3 1.472(13) . ?
N2 H2 0.9100 . ?
N3 C4 1.419(16) . ?
N3 H3A 0.9000 . ?
N3 H3B 0.9000 . ?
N4 C5 1.434(15) . ?
N4 C6 1.457(14) . ?
N4 H4 0.9100 . ?
C6 C6 1.55(2) 2_655 ?
C6 H6A 0.9700 . ?
C6 H6B 0.9700 . ?
C1 C2 1.510(17) . ?
C1 H1C 0.9700 . ?
C1 H1D 0.9700 . ?
C2 H2A 0.9700 . ?
C2 H2B 0.9700 . ?
C3 C3 1.55(2) 2_655 ?
C3 H3C 0.9700 . ?
C3 H3D 0.9700 . ?
C5 C4 1.314(19) . ?
C5 H5A 0.9700 . ?
C5 H5B 0.9700 . ?
C4 H4A 0.9700 . ?
C4 H4B 0.9700 . ?

loop_
_geom_torsion_atom_site_label_1
_geom_torsion_atom_site_label_2
_geom_torsion_atom_site_label_3
_geom_torsion_atom_site_label_4
_geom_torsion
_geom_torsion_site_symmetry_1
_geom_torsion_site_symmetry_2
_geom_torsion_site_symmetry_3
_geom_torsion_site_symmetry_4
_geom_torsion_publ_flag
In2 Te1 In1 N2 165.2(2) . . . 2_655 ?
In2 Te1 In1 N2 -131.0(6) . . . . ?
In2 Te1 In1 N1 -108.8(2) . . . . ?
In2 Te1 In1 N1 91.6(2) . . . 2_655 ?
In2 Te1 In1 Te1 0.0 . . . 2_655 ?
In1 Te1 In2 N3 -99.7(2) . . . . ?
In1 Te1 In2 N3 94.9(2) . . . 2_655 ?
In1 Te1 In2 N4 -137.0(7) . . . . ?
In1 Te1 In2 N4 167.8(2) . . . 2_655 ?
In1 Te1 In2 Te1 0.0 . . . 2_655 ?
N2 In1 N1 C1 -77.2(7) 2_655 . . . ?
N2 In1 N1 C1 -0.9(7) . . . . ?
N1 In1 N1 C1 -40.0(7) 2_655 . . . ?
Te1 In1 N1 C1 89.6(7) 2_655 . . . ?
Te1 In1 N1 C1 -173.2(7) . . . . ?
N2 In1 N2 C2 118.3(8) 2_655 . . . ?
N1 In1 N2 C2 27.9(7) . . . . ?
N1 In1 N2 C2 -168.8(7) 2_655 . . . ?
Te1 In1 N2 C2 -79.9(7) 2_655 . . . ?
Te1 In1 N2 C2 51.2(11) . . . . ?
N2 In1 N2 C3 -11.0(5) 2_655 . . . ?
N1 In1 N2 C3 -101.3(7) . . . . ?
N1 In1 N2 C3 62.0(7) 2_655 . . . ?
Te1 In1 N2 C3 150.9(7) 2_655 . . . ?
Te1 In1 N2 C3 -78.0(10) . . . . ?
N3 In2 N3 C4 -55.2(11) 2_655 . . . ?
N4 In2 N3 C4 -18.0(11) . . . . ?
N4 In2 N3 C4 -90.4(11) 2_655 . . . ?
Te1 In2 N3 C4 173.3(11) . . . . ?
Te1 In2 N3 C4 75.6(11) 2_655 . . . ?
N3 In2 N4 C5 18.1(9) . . . . ?
N3 In2 N4 C5 -173.5(10) 2_655 . . . ?
N4 In2 N4 C5 115.7(10) 2_655 . . . ?
Te1 In2 N4 C5 57.5(13) . . . . ?
Te1 In2 N4 C5 -79.6(9) 2_655 . . . ?
N3 In2 N4 C6 -111.5(8) . . . . ?
N3 In2 N4 C6 57.0(8) 2_655 . . . ?
N4 In2 N4 C6 -13.9(6) 2_655 . . . ?
Te1 In2 N4 C6 -72.0(10) . . . . ?
Te1 In2 N4 C6 150.9(7) 2_655 . . . ?
C5 N4 C6 C6 -86.9(15) . . . 2_655 ?
In2 N4 C6 C6 38.6(15) . . . 2_655 ?
In1 N1 C1 C2 -25.5(11) . . . . ?
C3 N2 C2 C1 73.6(12) . . . . ?
In1 N2 C2 C1 -53.3(10) . . . . ?
N1 C1 C2 N2 52.7(12) . . . . ?
C2 N2 C3 C3 -94.0(13) . . . 2_655 ?
In1 N2 C3 C3 30.8(14) . . . 2_655 ?
C6 N4 C5 C4 109(2) . . . . ?
In2 N4 C5 C4 -18(2) . . . . ?
N4 C5 C4 N3 2(3) . . . . ?
In2 N3 C4 C5 16(3) . . . . ?
